data_7036194
loop_
_publ_author_name
'Kimani, Martin M.'
'Watts, David'
'Graham, Leigh A.'
'Rabinovich, Daniel'
'Yap, Glenn P. A.'
'Brumaghim, Julia L.'

_publ_section_title
;
 Dinuclear copper(i) complexes with N-heterocyclic thione and selone
 ligands: synthesis, characterization, and electrochemical studies.
;
_journal_issue 37
_journal_name_full 'Dalton transactions (Cambridge, England : 2003)'
_journal_page_first 16313
_journal_page_last 16324
_journal_paper_doi 10.1039/c5dt02232k
_journal_volume 44
_journal_year 2015
_chemical_formula_moiety 'C27 H36 Cu2 N12 Se6, C2 H3 N, 2(B F4)'
_chemical_formula_sum 'C29 H39 B2 Cu2 F8 N13 Se6'
_chemical_formula_weight 1344.19
_chemical_name_systematic '[Cu2(BsemMe)3](BF4)2'
_chemical_properties_physical 'air-sensitive, moisture-sensitive'
_space_group_IT_number 2
_symmetry_cell_setting triclinic
_symmetry_Int_Tables_number 2
_symmetry_space_group_name_Hall '-P 1'
_symmetry_space_group_name_H-M 'P -1'
_atom_sites_solution_hydrogens geom
_atom_sites_solution_primary direct
_atom_sites_solution_secondary difmap
_audit_creation_method SHELXL-97
_audit_update_record
;
2015-06-08 deposited with the CCDC.
2015-08-18 downloaded from the CCDC.
;
_cell_angle_alpha 89.59(2)
_cell_angle_beta 77.29(3)
_cell_angle_gamma 68.69(3)
_cell_formula_units_Z 2
_cell_length_a 11.972(2)
_cell_length_b 14.325(3)
_cell_length_c 15.568(3)
_cell_measurement_reflns_used 9716
_cell_measurement_temperature 168.15
_cell_measurement_theta_max 26.34
_cell_measurement_theta_min 2.94
_cell_volume 2418.6(10)
_computing_cell_refinement 'CrystalClear (Rigaku/MSC,2006)'
_computing_data_collection 'CrystalClear (Rigaku/MSC,2006)'
_computing_data_reduction 'CrystalClear (Rigaku/MSC,2006)'
_computing_molecular_graphics 'SHELXTL 6.10 (Sheldrick,2008)'
_computing_publication_material 'SHELXTL 6.10 (Sheldrick,2008)'
_computing_structure_refinement 'SHELXTL 6.10 (Sheldrick,2008)'
_computing_structure_solution 'SHELXTL 6.10 (Sheldrick,2008)'
_diffrn_ambient_temperature 168.15
_diffrn_detector_area_resol_mean 14.6306
_diffrn_measured_fraction_theta_full 0.986
_diffrn_measured_fraction_theta_max 0.986
_diffrn_measurement_device_type 'Rigaku, AFC8S diffractometer'
_diffrn_measurement_method dtprofit.ref
_diffrn_radiation_monochromator graphite
_diffrn_radiation_probe x-ray
_diffrn_radiation_type MoK\a
_diffrn_radiation_wavelength 0.71073
_diffrn_reflns_av_R_equivalents 0.0000
_diffrn_reflns_av_sigmaI/netI 0.0665
_diffrn_reflns_limit_h_max 14
_diffrn_reflns_limit_h_min -14
_diffrn_reflns_limit_k_max 17
_diffrn_reflns_limit_k_min -17
_diffrn_reflns_limit_l_max 19
_diffrn_reflns_limit_l_min 0
_diffrn_reflns_number 9716
_diffrn_reflns_theta_full 26.34
_diffrn_reflns_theta_max 26.34
_diffrn_reflns_theta_min 2.94
_diffrn_source 'fine-focus sealed tube'
_diffrn_standards_decay_% 0
_diffrn_standards_interval_count 0
_diffrn_standards_interval_time 0
_diffrn_standards_number 0
_exptl_absorpt_coefficient_mu 5.462
_exptl_absorpt_correction_T_max 0.3795
_exptl_absorpt_correction_T_min 0.2186
_exptl_absorpt_correction_type multi-scan
_exptl_absorpt_process_details 'REQAB, CrystalClear'
_exptl_crystal_colour colorless
_exptl_crystal_density_diffrn 1.846
_exptl_crystal_density_method 'not measured'
_exptl_crystal_description Prism
_exptl_crystal_F_000 1296
_exptl_crystal_recrystallization_method 'Re-crystallisation from solvent: acetonitrile/diethyl ether'
_exptl_crystal_size_max 0.40
_exptl_crystal_size_mid 0.26
_exptl_crystal_size_min 0.22
_refine_diff_density_max 0.817
_refine_diff_density_min -0.792
_refine_diff_density_rms 0.127
_refine_ls_extinction_method none
_refine_ls_goodness_of_fit_ref 1.062
_refine_ls_hydrogen_treatment constr
_refine_ls_matrix_type full
_refine_ls_number_parameters 548
_refine_ls_number_reflns 9716
_refine_ls_number_restraints 0
_refine_ls_restrained_S_all 1.062
_refine_ls_R_factor_all 0.0666
_refine_ls_R_factor_gt 0.0470
_refine_ls_shift/su_max 0.004
_refine_ls_shift/su_mean 0.000
_refine_ls_structure_factor_coef Fsqd
_refine_ls_weighting_details 'calc w=1/[\s^2^(Fo^2^)+(0.0549P)^2^+0.0000P] where P=(Fo^2^+2Fc^2^)/3'
_refine_ls_weighting_scheme calc
_refine_ls_wR_factor_gt 0.1167
_refine_ls_wR_factor_ref 0.1276
_reflns_number_gt 7376
_reflns_number_total 9716
_reflns_threshold_expression >2sigma(I)
_cod_data_source_file c5dt02232k2.cif
_cod_data_source_block cu2[mbise]3
_cod_depositor_comments 'Adding full bibliography for 7036192--7036198.cif.'
_cod_database_code 7036194

loop_
_symmetry_equiv_pos_as_xyz
'x, y, z'
'-x, -y, -z'

loop_
_atom_site_label
_atom_site_type_symbol
_atom_site_fract_x
_atom_site_fract_y
_atom_site_fract_z
_atom_site_U_iso_or_equiv
_atom_site_adp_type
_atom_site_occupancy
_atom_site_symmetry_multiplicity
_atom_site_calc_flag
_atom_site_refinement_flags
Cu1 Cu 0.66947(7) 0.80643(6) 0.23073(5) 0.03386(18) Uani 1 1 d .
Cu2 Cu 0.88550(7) 0.69466(5) 0.08670(5) 0.03392(18) Uani 1 1 d .
Se1 Se 0.83752(5) 0.86601(4) 0.15687(4) 0.02786(14) Uani 1 1 d .
Se2 Se 0.78613(6) 0.61571(4) 0.20843(4) 0.02977(14) Uani 1 1 d .
Se3 Se 1.09350(6) 0.57819(4) 0.02950(4) 0.03483(15) Uani 1 1 d .
Se4 Se 0.73319(5) 0.75124(4) -0.00167(4) 0.03315(15) Uani 1 1 d .
Se5 Se 0.49021(6) 0.85567(5) 0.16807(4) 0.03946(16) Uani 1 1 d .
Se6 Se 0.63078(6) 0.87393(5) 0.38184(4) 0.03562(15) Uani 1 1 d .
N1 N 0.7924(5) 0.5757(3) 0.3867(3) 0.0339(11) Uani 1 1 d .
N2 N 0.9300(4) 0.6404(3) 0.3318(3) 0.0277(10) Uani 1 1 d .
N3 N 0.8921(4) 0.9513(3) 0.2997(3) 0.0310(11) Uani 1 1 d .
N4 N 0.9743(4) 0.7890(3) 0.2937(3) 0.0276(10) Uani 1 1 d .
N5 N 1.2967(4) 0.5640(4) -0.1112(3) 0.0311(11) Uani 1 1 d .
N6 N 1.1306(4) 0.6769(3) -0.1334(3) 0.0296(10) Uani 1 1 d .
N7 N 0.9355(4) 0.6865(3) -0.1567(3) 0.0274(10) Uani 1 1 d .
N8 N 0.7860(4) 0.6404(3) -0.1682(3) 0.0288(10) Uani 1 1 d .
N9 N 0.2883(4) 1.0086(4) 0.2873(3) 0.0320(11) Uani 1 1 d .
N10 N 0.3540(4) 0.8696(4) 0.3484(3) 0.0327(11) Uani 1 1 d .
N11 N 0.4657(5) 0.7674(4) 0.4453(3) 0.0337(11) Uani 1 1 d .
N12 N 0.5575(5) 0.7926(4) 0.5439(3) 0.0383(12) Uani 1 1 d .
C1 C 0.8394(5) 0.6123(4) 0.3128(4) 0.0291(12) Uani 1 1 d .
C2 C 0.6954(6) 0.5363(5) 0.3961(5) 0.0424(15) Uani 1 1 d .
H2A H 0.6316 0.5790 0.3696 0.064 Uiso 1 1 calc R
H2B H 0.6616 0.5339 0.4576 0.064 Uiso 1 1 calc R
H2C H 0.7284 0.4697 0.3671 0.064 Uiso 1 1 calc R
C3 C 0.8533(6) 0.5818(5) 0.4517(4) 0.0394(15) Uani 1 1 d .
H3A H 0.8378 0.5621 0.5087 0.047 Uiso 1 1 calc R
C4 C 0.9382(6) 0.6212(5) 0.4179(4) 0.0396(15) Uani 1 1 d .
H4A H 0.9923 0.6332 0.4469 0.047 Uiso 1 1 calc R
C5 C 1.0063(5) 0.6825(4) 0.2720(4) 0.0314(13) Uani 1 1 d .
H5A H 0.9983 0.6729 0.2124 0.038 Uiso 1 1 calc R
H5B H 1.0919 0.6466 0.2735 0.038 Uiso 1 1 calc R
C6 C 0.9041(5) 0.8667(4) 0.2554(4) 0.0267(11) Uani 1 1 d .
C7 C 0.8176(6) 1.0527(4) 0.2837(5) 0.0433(16) Uani 1 1 d .
H7A H 0.8561 1.0705 0.2286 0.065 Uiso 1 1 calc R
H7B H 0.8105 1.0990 0.3307 0.065 Uiso 1 1 calc R
H7C H 0.7370 1.0555 0.2813 0.065 Uiso 1 1 calc R
C8 C 0.9558(6) 0.9261(4) 0.3653(4) 0.0344(13) Uani 1 1 d .
H8A H 0.9617 0.9711 0.4051 0.041 Uiso 1 1 calc R
C9 C 1.0074(6) 0.8265(4) 0.3623(4) 0.0337(13) Uani 1 1 d .
H9A H 1.0561 0.7892 0.3989 0.040 Uiso 1 1 calc R
C10 C 1.1762(5) 0.6087(4) -0.0753(4) 0.0274(12) Uani 1 1 d .
C11 C 1.3837(6) 0.4823(5) -0.0747(5) 0.0419(15) Uani 1 1 d .
H11A H 1.3910 0.5065 -0.0197 0.063 Uiso 1 1 calc R
H11B H 1.4629 0.4587 -0.1155 0.063 Uiso 1 1 calc R
H11C H 1.3544 0.4282 -0.0650 0.063 Uiso 1 1 calc R
C12 C 1.3283(6) 0.6032(5) -0.1903(4) 0.0386(14) Uani 1 1 d .
H12A H 1.4069 0.5839 -0.2271 0.046 Uiso 1 1 calc R
C13 C 1.2268(6) 0.6733(5) -0.2045(4) 0.0383(14) Uani 1 1 d .
H13A H 1.2209 0.7125 -0.2524 0.046 Uiso 1 1 calc R
C14 C 1.0020(5) 0.7413(4) -0.1245(4) 0.0300(12) Uani 1 1 d .
H14A H 0.9972 0.7995 -0.1580 0.036 Uiso 1 1 calc R
H14B H 0.9640 0.7649 -0.0629 0.036 Uiso 1 1 calc R
C15 C 0.9676(5) 0.6365(4) -0.2400(4) 0.0308(12) Uani 1 1 d .
H15A H 1.0389 0.6261 -0.2835 0.037 Uiso 1 1 calc R
C16 C 0.8755(5) 0.6062(4) -0.2450(4) 0.0317(12) Uani 1 1 d .
H16A H 0.8727 0.5686 -0.2924 0.038 Uiso 1 1 calc R
C17 C 0.6727(6) 0.6216(5) -0.1483(4) 0.0391(15) Uani 1 1 d .
H17A H 0.6193 0.6612 -0.0953 0.059 Uiso 1 1 calc R
H17B H 0.6908 0.5516 -0.1400 0.059 Uiso 1 1 calc R
H17C H 0.6326 0.6394 -0.1964 0.059 Uiso 1 1 calc R
C18 C 0.8230(5) 0.6885(4) -0.1122(4) 0.0273(12) Uani 1 1 d .
C19 C 0.3735(5) 0.9135(4) 0.2731(4) 0.0300(12) Uani 1 1 d .
C20 C 0.2744(6) 1.0848(5) 0.2229(5) 0.0450(16) Uani 1 1 d .
H20A H 0.3499 1.0965 0.2049 0.068 Uiso 1 1 calc R
H20B H 0.2088 1.1463 0.2493 0.068 Uiso 1 1 calc R
H20C H 0.2555 1.0615 0.1723 0.068 Uiso 1 1 calc R
C21 C 0.2190(6) 1.0248(5) 0.3712(5) 0.0439(16) Uani 1 1 d .
H21A H 0.1561 1.0846 0.3969 0.053 Uiso 1 1 calc R
C22 C 0.2577(5) 0.9379(5) 0.4108(4) 0.0362(14) Uani 1 1 d .
H22A H 0.2262 0.9264 0.4683 0.043 Uiso 1 1 calc R
C23 C 0.4251(6) 0.7687(4) 0.3632(4) 0.0337(13) Uani 1 1 d .
H23A H 0.4964 0.7406 0.3142 0.040 Uiso 1 1 calc R
H23B H 0.3756 0.7276 0.3666 0.040 Uiso 1 1 calc R
C24 C 0.4241(6) 0.7277(5) 0.5209(4) 0.0380(14) Uani 1 1 d .
H24A H 0.3676 0.6960 0.5283 0.046 Uiso 1 1 calc R
C25 C 0.4808(7) 0.7434(5) 0.5825(4) 0.0444(16) Uani 1 1 d .
H25A H 0.4703 0.7247 0.6402 0.053 Uiso 1 1 calc R
C26 C 0.6315(7) 0.8277(6) 0.5873(5) 0.055(2) Uani 1 1 d .
H26A H 0.7025 0.8284 0.5447 0.082 Uiso 1 1 calc R
H26B H 0.6577 0.7836 0.6318 0.082 Uiso 1 1 calc R
H26C H 0.5835 0.8944 0.6144 0.082 Uiso 1 1 calc R
C27 C 0.5482(5) 0.8072(4) 0.4593(4) 0.0330(13) Uani 1 1 d .
B1 B 0.9286(6) 0.2255(5) 0.4040(5) 0.0298(14) Uani 1 1 d .
B2 B 0.3249(7) 0.5453(5) 0.3458(5) 0.0347(15) Uani 1 1 d .
F1 F 0.9021(4) 0.1575(3) 0.4604(2) 0.0452(9) Uani 1 1 d .
F2 F 0.8232(4) 0.3047(3) 0.4007(3) 0.0618(12) Uani 1 1 d .
F3 F 1.0110(4) 0.2576(3) 0.4322(3) 0.0495(10) Uani 1 1 d .
F4 F 0.9815(3) 0.1788(3) 0.3190(2) 0.0407(8) Uani 1 1 d .
F5 F 0.2777(6) 0.4728(4) 0.3590(3) 0.092(2) Uani 1 1 d .
F6 F 0.3636(6) 0.5548(5) 0.2582(3) 0.097(2) Uani 1 1 d .
F7 F 0.4187(5) 0.5311(4) 0.3858(4) 0.094(2) Uani 1 1 d .
F8 F 0.2361(5) 0.6357(4) 0.3803(5) 0.114(2) Uani 1 1 d .
C29 C 0.5789(7) 0.1216(6) 0.1350(5) 0.0476(17) Uani 1 1 d .
N13 N 0.5603(7) 0.1679(6) 0.1999(5) 0.071(2) Uani 1 1 d .
C28 C 0.5969(7) 0.0635(5) 0.0558(4) 0.0504(18) Uani 1 1 d .
H28A H 0.6005 -0.0028 0.0694 0.076 Uiso 1 1 calc R
H28B H 0.6728 0.0592 0.0162 0.076 Uiso 1 1 calc R
H28C H 0.5297 0.0950 0.0282 0.076 Uiso 1 1 calc R

loop_
_atom_site_aniso_label
_atom_site_aniso_U_11
_atom_site_aniso_U_22
_atom_site_aniso_U_33
_atom_site_aniso_U_23
_atom_site_aniso_U_13
_atom_site_aniso_U_12
Cu1 0.0299(4) 0.0419(4) 0.0279(4) 0.0031(3) -0.0089(3) -0.0098(3)
Cu2 0.0367(4) 0.0403(4) 0.0252(4) 0.0025(3) -0.0108(3) -0.0126(3)
Se1 0.0340(3) 0.0272(3) 0.0253(3) 0.0045(2) -0.0113(2) -0.0122(2)
Se2 0.0392(3) 0.0302(3) 0.0253(3) 0.0048(2) -0.0115(3) -0.0167(2)
Se3 0.0373(3) 0.0339(3) 0.0267(3) 0.0069(2) -0.0050(3) -0.0070(2)
Se4 0.0315(3) 0.0397(3) 0.0235(3) -0.0024(2) -0.0077(2) -0.0069(2)
Se5 0.0304(3) 0.0568(4) 0.0252(3) 0.0052(3) -0.0093(3) -0.0077(3)
Se6 0.0389(3) 0.0413(3) 0.0281(3) -0.0022(3) -0.0033(3) -0.0191(3)
N1 0.041(3) 0.027(2) 0.029(3) 0.008(2) -0.007(2) -0.008(2)
N2 0.036(3) 0.024(2) 0.022(2) -0.0009(18) -0.011(2) -0.0076(19)
N3 0.036(3) 0.028(2) 0.032(3) 0.002(2) -0.014(2) -0.014(2)
N4 0.033(3) 0.025(2) 0.028(3) 0.0014(19) -0.012(2) -0.0118(19)
N5 0.030(3) 0.037(3) 0.029(3) 0.000(2) -0.007(2) -0.014(2)
N6 0.032(3) 0.032(2) 0.029(3) 0.007(2) -0.010(2) -0.014(2)
N7 0.032(3) 0.033(2) 0.020(2) 0.0052(19) -0.010(2) -0.012(2)
N8 0.030(3) 0.031(2) 0.028(3) 0.006(2) -0.016(2) -0.010(2)
N9 0.023(2) 0.036(3) 0.036(3) 0.007(2) -0.009(2) -0.007(2)
N10 0.030(3) 0.036(3) 0.034(3) 0.003(2) -0.009(2) -0.013(2)
N11 0.034(3) 0.038(3) 0.029(3) 0.006(2) -0.012(2) -0.010(2)
N12 0.045(3) 0.043(3) 0.026(3) 0.000(2) -0.009(2) -0.014(2)
C1 0.032(3) 0.023(3) 0.027(3) 0.004(2) -0.004(2) -0.006(2)
C2 0.048(4) 0.031(3) 0.044(4) 0.008(3) 0.001(3) -0.018(3)
C3 0.061(4) 0.042(3) 0.016(3) 0.005(3) -0.012(3) -0.019(3)
C4 0.051(4) 0.038(3) 0.031(3) 0.004(3) -0.024(3) -0.010(3)
C5 0.028(3) 0.033(3) 0.029(3) -0.001(2) -0.007(3) -0.007(2)
C6 0.030(3) 0.031(3) 0.020(3) 0.000(2) -0.001(2) -0.016(2)
C7 0.050(4) 0.025(3) 0.055(4) -0.003(3) -0.022(4) -0.008(3)
C8 0.036(3) 0.040(3) 0.034(3) -0.001(3) -0.013(3) -0.019(3)
C9 0.039(3) 0.045(3) 0.025(3) 0.003(3) -0.017(3) -0.019(3)
C10 0.030(3) 0.030(3) 0.025(3) 0.004(2) -0.011(2) -0.012(2)
C11 0.035(3) 0.049(4) 0.043(4) 0.008(3) -0.019(3) -0.012(3)
C12 0.034(3) 0.051(4) 0.032(3) 0.004(3) -0.002(3) -0.021(3)
C13 0.036(3) 0.050(4) 0.032(3) 0.012(3) -0.003(3) -0.023(3)
C14 0.031(3) 0.030(3) 0.031(3) 0.006(2) -0.012(3) -0.010(2)
C15 0.031(3) 0.027(3) 0.028(3) 0.000(2) -0.005(3) -0.005(2)
C16 0.038(3) 0.031(3) 0.023(3) -0.002(2) -0.004(3) -0.011(2)
C17 0.044(4) 0.051(4) 0.025(3) -0.003(3) -0.011(3) -0.019(3)
C18 0.033(3) 0.029(3) 0.022(3) 0.005(2) -0.011(2) -0.011(2)
C19 0.021(3) 0.031(3) 0.037(3) 0.005(2) -0.010(3) -0.007(2)
C20 0.035(4) 0.046(4) 0.053(4) 0.022(3) -0.011(3) -0.014(3)
C21 0.030(3) 0.044(4) 0.048(4) 0.004(3) -0.008(3) -0.003(3)
C22 0.020(3) 0.046(4) 0.033(3) 0.010(3) 0.003(3) -0.006(2)
C23 0.043(4) 0.030(3) 0.031(3) 0.003(2) -0.015(3) -0.013(3)
C24 0.043(4) 0.037(3) 0.032(3) 0.006(3) -0.003(3) -0.016(3)
C25 0.054(4) 0.049(4) 0.024(3) 0.012(3) -0.001(3) -0.017(3)
C26 0.048(4) 0.080(5) 0.038(4) -0.003(4) -0.020(4) -0.020(4)
C27 0.028(3) 0.037(3) 0.031(3) 0.004(3) -0.010(3) -0.006(2)
B1 0.028(3) 0.032(3) 0.033(4) 0.009(3) -0.009(3) -0.015(3)
B2 0.036(4) 0.034(4) 0.037(4) 0.004(3) -0.011(3) -0.014(3)
F1 0.063(3) 0.050(2) 0.032(2) 0.0139(17) -0.0150(19) -0.0312(19)
F2 0.044(2) 0.055(3) 0.058(3) 0.016(2) -0.001(2) 0.0080(19)
F3 0.065(3) 0.064(3) 0.038(2) 0.0035(19) -0.017(2) -0.042(2)
F4 0.044(2) 0.046(2) 0.030(2) 0.0018(16) -0.0069(17) -0.0163(17)
F5 0.154(6) 0.129(5) 0.052(3) 0.020(3) -0.027(3) -0.120(5)
F6 0.163(6) 0.125(5) 0.041(3) 0.018(3) -0.009(3) -0.106(5)
F7 0.075(4) 0.104(4) 0.141(6) 0.056(4) -0.074(4) -0.052(3)
F8 0.064(4) 0.082(4) 0.161(7) -0.052(4) -0.007(4) 0.006(3)
C29 0.043(4) 0.057(4) 0.045(4) 0.013(4) -0.017(3) -0.017(3)
N13 0.066(5) 0.087(5) 0.046(4) -0.007(4) -0.021(4) -0.008(4)
C28 0.067(5) 0.054(4) 0.032(4) 0.004(3) -0.015(4) -0.024(4)

loop_
_atom_type_symbol
_atom_type_description
_atom_type_scat_dispersion_real
_atom_type_scat_dispersion_imag
_atom_type_scat_source
C C 0.0033 0.0016 'International Tables Vol C Tables 4.2.6.8 and 6.1.1.4'
B B 0.0013 0.0007 'International Tables Vol C Tables 4.2.6.8 and 6.1.1.4'
N N 0.0061 0.0033 'International Tables Vol C Tables 4.2.6.8 and 6.1.1.4'
F F 0.0171 0.0103 'International Tables Vol C Tables 4.2.6.8 and 6.1.1.4'
Cu Cu 0.3201 1.2651 'International Tables Vol C Tables 4.2.6.8 and 6.1.1.4'
Se Se -0.0929 2.2259 'International Tables Vol C Tables 4.2.6.8 and 6.1.1.4'
H H 0.0000 0.0000 'International Tables Vol C Tables 4.2.6.8 and 6.1.1.4'

loop_
_geom_angle_atom_site_label_1
_geom_angle_atom_site_label_2
_geom_angle_atom_site_label_3
_geom_angle
Se5 Cu1 Se6 115.10(5)
Se5 Cu1 Se1 115.76(4)
Se6 Cu1 Se1 100.21(4)
Se5 Cu1 Se2 110.93(4)
Se6 Cu1 Se2 113.12(5)
Se1 Cu1 Se2 100.50(4)
Se5 Cu1 Cu2 106.84(4)
Se6 Cu1 Cu2 137.61(4)
Se1 Cu1 Cu2 53.76(3)
Se2 Cu1 Cu2 53.18(4)
Se3 Cu2 Se4 123.36(4)
Se3 Cu2 Se2 107.50(4)
Se4 Cu2 Se2 102.71(4)
Se3 Cu2 Se1 122.52(4)
Se4 Cu2 Se1 95.13(4)
Se2 Cu2 Se1 102.43(4)
Se3 Cu2 Cu1 153.65(4)
Se4 Cu2 Cu1 82.10(4)
Se2 Cu2 Cu1 55.18(3)
Se1 Cu2 Cu1 53.93(4)
C6 Se1 Cu2 114.79(17)
C6 Se1 Cu1 97.19(17)
Cu2 Se1 Cu1 72.31(4)
C1 Se2 Cu2 114.89(18)
C1 Se2 Cu1 92.64(17)
Cu2 Se2 Cu1 71.64(4)
C10 Se3 Cu2 115.42(17)
C18 Se4 Cu2 102.27(16)
C19 Se5 Cu1 96.51(16)
C27 Se6 Cu1 109.85(18)
C1 N1 C3 108.8(5)
C1 N1 C2 125.5(5)
C3 N1 C2 125.8(5)
C1 N2 C4 109.3(5)
C1 N2 C5 126.1(4)
C4 N2 C5 124.6(5)
C6 N3 C8 109.0(5)
C6 N3 C7 125.2(5)
C8 N3 C7 125.8(5)
C6 N4 C9 109.2(4)
C6 N4 C5 126.9(4)
C9 N4 C5 123.8(4)
C10 N5 C12 110.5(5)
C10 N5 C11 125.5(5)
C12 N5 C11 124.0(5)
C10 N6 C13 109.4(5)
C10 N6 C14 125.9(5)
C13 N6 C14 124.7(5)
C18 N7 C15 109.9(4)
C18 N7 C14 123.6(5)
C15 N7 C14 126.0(5)
C18 N8 C16 110.0(5)
C18 N8 C17 125.3(5)
C16 N8 C17 124.6(5)
C21 N9 C19 110.2(5)
C21 N9 C20 124.3(5)
C19 N9 C20 125.5(6)
C19 N10 C22 109.8(5)
C19 N10 C23 125.0(5)
C22 N10 C23 125.2(5)
C27 N11 C24 109.6(5)
C27 N11 C23 125.3(5)
C24 N11 C23 125.1(5)
C27 N12 C25 109.3(5)
C27 N12 C26 124.7(6)
C25 N12 C26 125.9(6)
N1 C1 N2 106.5(5)
N1 C1 Se2 123.0(4)
N2 C1 Se2 130.4(4)
N1 C2 H2A 109.5
N1 C2 H2B 109.5
H2A C2 H2B 109.5
N1 C2 H2C 109.5
H2A C2 H2C 109.5
H2B C2 H2C 109.5
C4 C3 N1 108.3(5)
C4 C3 H3A 125.9
N1 C3 H3A 125.9
C3 C4 N2 107.1(5)
C3 C4 H4A 126.4
N2 C4 H4A 126.4
N2 C5 N4 112.9(5)
N2 C5 H5A 109.0
N4 C5 H5A 109.0
N2 C5 H5B 109.0
N4 C5 H5B 109.0
H5A C5 H5B 107.8
N3 C6 N4 106.7(4)
N3 C6 Se1 123.4(4)
N4 C6 Se1 129.9(4)
N3 C7 H7A 109.5
N3 C7 H7B 109.5
H7A C7 H7B 109.5
N3 C7 H7C 109.5
H7A C7 H7C 109.5
H7B C7 H7C 109.5
C9 C8 N3 108.6(5)
C9 C8 H8A 125.7
N3 C8 H8A 125.7
C8 C9 N4 106.5(5)
C8 C9 H9A 126.7
N4 C9 H9A 126.7
N5 C10 N6 105.5(5)
N5 C10 Se3 125.2(4)
N6 C10 Se3 129.3(4)
N5 C11 H11A 109.5
N5 C11 H11B 109.5
H11A C11 H11B 109.5
N5 C11 H11C 109.5
H11A C11 H11C 109.5
H11B C11 H11C 109.5
C13 C12 N5 107.9(6)
C13 C12 H12A 126.0
N5 C12 H12A 126.0
C12 C13 N6 106.7(6)
C12 C13 H13A 126.6
N6 C13 H13A 126.6
N6 C14 N7 110.5(4)
N6 C14 H14A 109.6
N7 C14 H14A 109.6
N6 C14 H14B 109.6
N7 C14 H14B 109.6
H14A C14 H14B 108.1
C16 C15 N7 106.4(5)
C16 C15 H15A 126.8
N7 C15 H15A 126.8
C15 C16 N8 108.1(5)
C15 C16 H16A 125.9
N8 C16 H16A 125.9
N8 C17 H17A 109.5
N8 C17 H17B 109.5
H17A C17 H17B 109.5
N8 C17 H17C 109.5
H17A C17 H17C 109.5
H17B C17 H17C 109.5
N8 C18 N7 105.5(5)
N8 C18 Se4 126.6(4)
N7 C18 Se4 127.8(4)
N10 C19 N9 106.1(5)
N10 C19 Se5 127.5(4)
N9 C19 Se5 126.3(4)
N9 C20 H20A 109.5
N9 C20 H20B 109.5
H20A C20 H20B 109.5
N9 C20 H20C 109.5
H20A C20 H20C 109.5
H20B C20 H20C 109.5
N9 C21 C22 107.6(6)
N9 C21 H21A 126.2
C22 C21 H21A 126.2
C21 C22 N10 106.2(6)
C21 C22 H22A 126.9
N10 C22 H22A 126.9
N10 C23 N11 110.2(5)
N10 C23 H23A 109.6
N11 C23 H23A 109.6
N10 C23 H23B 109.6
N11 C23 H23B 109.6
H23A C23 H23B 108.1
C25 C24 N11 107.2(6)
C25 C24 H24A 126.4
N11 C24 H24A 126.4
C24 C25 N12 107.4(5)
C24 C25 H25A 126.3
N12 C25 H25A 126.3
N12 C26 H26A 109.5
N12 C26 H26B 109.5
H26A C26 H26B 109.5
N12 C26 H26C 109.5
H26A C26 H26C 109.5
H26B C26 H26C 109.5
N12 C27 N11 106.5(5)
N12 C27 Se6 124.9(4)
N11 C27 Se6 128.6(4)
F2 B1 F3 111.2(5)
F2 B1 F1 110.6(6)
F3 B1 F1 109.0(5)
F2 B1 F4 107.5(5)
F3 B1 F4 109.2(5)
F1 B1 F4 109.3(5)
F5 B2 F7 112.9(6)
F5 B2 F8 109.6(7)
F7 B2 F8 106.5(6)
F5 B2 F6 111.9(6)
F7 B2 F6 109.3(7)
F8 B2 F6 106.4(7)
N13 C29 C28 177.5(9)
C29 C28 H28A 109.5
C29 C28 H28B 109.5
H28A C28 H28B 109.5
C29 C28 H28C 109.5
H28A C28 H28C 109.5
H28B C28 H28C 109.5

loop_
_geom_bond_atom_site_label_1
_geom_bond_atom_site_label_2
_geom_bond_distance
Cu1 Se5 2.4221(11)
Cu1 Se6 2.4315(12)
Cu1 Se1 2.5128(12)
Cu1 Se2 2.5617(13)
Cu1 Cu2 2.9616(18)
Cu2 Se3 2.4091(15)
Cu2 Se4 2.4267(11)
Cu2 Se2 2.4981(12)
Cu2 Se1 2.5073(12)
Se1 C6 1.879(5)
Se2 C1 1.866(5)
Se3 C10 1.851(6)
Se4 C18 1.852(6)
Se5 C19 1.867(6)
Se6 C27 1.868(6)
N1 C1 1.355(7)
N1 C3 1.391(7)
N1 C2 1.446(8)
N2 C1 1.373(7)
N2 C4 1.383(7)
N2 C5 1.444(7)
N3 C6 1.344(7)
N3 C8 1.376(7)
N3 C7 1.455(7)
N4 C6 1.354(7)
N4 C9 1.391(6)
N4 C5 1.453(7)
N5 C10 1.334(7)
N5 C12 1.385(8)
N5 C11 1.464(7)
N6 C10 1.374(6)
N6 C13 1.397(8)
N6 C14 1.455(7)
N7 C18 1.362(7)
N7 C15 1.391(7)
N7 C14 1.463(6)
N8 C18 1.354(6)
N8 C16 1.372(7)
N8 C17 1.445(7)
N9 C21 1.354(8)
N9 C19 1.357(7)
N9 C20 1.467(7)
N10 C19 1.340(8)
N10 C22 1.390(8)
N10 C23 1.434(7)
N11 C27 1.362(7)
N11 C24 1.377(8)
N11 C23 1.461(6)
N12 C27 1.354(7)
N12 C25 1.386(8)
N12 C26 1.445(8)
C2 H2A 0.9600
C2 H2B 0.9600
C2 H2C 0.9600
C3 C4 1.343(9)
C3 H3A 0.9300
C4 H4A 0.9300
C5 H5A 0.9700
C5 H5B 0.9700
C7 H7A 0.9600
C7 H7B 0.9600
C7 H7C 0.9600
C8 C9 1.329(8)
C8 H8A 0.9300
C9 H9A 0.9300
C11 H11A 0.9600
C11 H11B 0.9600
C11 H11C 0.9600
C12 C13 1.327(9)
C12 H12A 0.9300
C13 H13A 0.9300
C14 H14A 0.9700
C14 H14B 0.9700
C15 C16 1.341(8)
C15 H15A 0.9300
C16 H16A 0.9300
C17 H17A 0.9600
C17 H17B 0.9600
C17 H17C 0.9600
C20 H20A 0.9600
C20 H20B 0.9600
C20 H20C 0.9600
C21 C22 1.357(9)
C21 H21A 0.9300
C22 H22A 0.9300
C23 H23A 0.9700
C23 H23B 0.9700
C24 C25 1.354(9)
C24 H24A 0.9300
C25 H25A 0.9300
C26 H26A 0.9600
C26 H26B 0.9600
C26 H26C 0.9600
B1 F2 1.367(7)
B1 F3 1.378(7)
B1 F1 1.381(7)
B1 F4 1.392(8)
B2 F5 1.347(8)
B2 F7 1.354(8)
B2 F8 1.361(9)
B2 F6 1.363(9)
C29 N13 1.146(9)
C29 C28 1.423(10)
C28 H28A 0.9600
C28 H28B 0.9600
C28 H28C 0.9600

loop_
_platon_squeeze_void_nr
_platon_squeeze_void_average_x
_platon_squeeze_void_average_y
_platon_squeeze_void_average_z
_platon_squeeze_void_volume
_platon_squeeze_void_count_electrons
_platon_squeeze_void_content
1 0.000 0.000 0.000 274 47 ' '
